data_4316855
loop_
_publ_author_name
'S. M. Ibrahim Al-Rafia'
'Paul A. Lummis'
'Michael J. Ferguson'
'Robert McDonald'
'Eric Rivard'

_publ_contact_author_address
;
Department of Chemistry
University of Alberta
Edmonton
AB T6G 2G2
CANADA
;
_publ_contact_author_email ERIVARD@UALBERTA.CA
_publ_contact_author_name 'E. Rivard'
_publ_section_title
;
 Low-Coordinate Germylene and Stannylene Heterocycles featuring Sterically
 Tunable Bis(amido)silyl Ligands
;
_journal_name_full 'Inorganic Chemistry'
_journal_page_first 9709
_journal_page_last 9717
_journal_paper_doi 10.1021/ic101485a
_journal_volume 49
_journal_year 2010
_chemical_formula_moiety 'C42 H44 Ge N2 Si3'
_chemical_formula_sum 'C42 H44 Ge N2 Si3'
_chemical_formula_weight 733.65
_chemical_name_common 'Compound 5'
_chemical_name_systematic
; 
 ? 
;
_space_group_IT_number 14
_symmetry_cell_setting monoclinic
_symmetry_space_group_name_Hall '-P 2yn'
_symmetry_space_group_name_H-M 'P 1 21/n 1'
_atom_sites_solution_hydrogens geom
_atom_sites_solution_primary direct
_atom_sites_solution_secondary difmap
_audit_creation_method SHELXL-97
_cell_angle_alpha 90.00
_cell_angle_beta 91.3020(10)
_cell_angle_gamma 90.00
_cell_formula_units_Z 4
_cell_length_a 8.6077(9)
_cell_length_b 25.628(3)
_cell_length_c 17.1827(18)
_cell_measurement_reflns_used 9387
_cell_measurement_temperature 173(2)
_cell_measurement_theta_max 27.61
_cell_measurement_theta_min 2.37
_cell_volume 3789.5(7)
_computing_cell_refinement 'Bruker SAINT'
_computing_data_collection 'Bruker APEX2'
_computing_data_reduction 'Bruker SAINT'
_computing_molecular_graphics 'Bruker SHELXTL'
_computing_publication_material 'Bruker SHELXTL'
_computing_structure_refinement 'SHELXL-97 (Sheldrick, 2008)'
_computing_structure_solution 'SIR-97 (Altomare et al, 1999)'
_diffrn_ambient_temperature 173(2)
_diffrn_measured_fraction_theta_full 0.996
_diffrn_measured_fraction_theta_max 0.996
_diffrn_measurement_device_type 'Bruker APEX-II CCD'
_diffrn_measurement_method '\w scans'
_diffrn_radiation_monochromator graphite
_diffrn_radiation_source 'fine-focus sealed tube'
_diffrn_radiation_type MoK\a
_diffrn_radiation_wavelength 0.71073
_diffrn_reflns_av_R_equivalents 0.0301
_diffrn_reflns_av_sigmaI/netI 0.0260
_diffrn_reflns_limit_h_max 11
_diffrn_reflns_limit_h_min -11
_diffrn_reflns_limit_k_max 33
_diffrn_reflns_limit_k_min -33
_diffrn_reflns_limit_l_max 22
_diffrn_reflns_limit_l_min -22
_diffrn_reflns_number 33203
_diffrn_reflns_theta_full 27.63
_diffrn_reflns_theta_max 27.63
_diffrn_reflns_theta_min 1.43
_exptl_absorpt_coefficient_mu 0.935
_exptl_absorpt_correction_T_max 0.9172
_exptl_absorpt_correction_T_min 0.6356
_exptl_absorpt_correction_type multi-scan
_exptl_absorpt_process_details 'SADABS (Sheldrick, 2008)'
_exptl_crystal_colour colourless
_exptl_crystal_density_diffrn 1.286
_exptl_crystal_density_method 'not measured'
_exptl_crystal_description plate
_exptl_crystal_F_000 1536
_exptl_crystal_size_max 0.53
_exptl_crystal_size_mid 0.39
_exptl_crystal_size_min 0.09
_refine_diff_density_max 0.577
_refine_diff_density_min -0.561
_refine_diff_density_rms 0.058
_refine_ls_extinction_method none
_refine_ls_goodness_of_fit_ref 1.051
_refine_ls_hydrogen_treatment constr
_refine_ls_matrix_type full
_refine_ls_number_parameters 433
_refine_ls_number_reflns 8784
_refine_ls_number_restraints 0
_refine_ls_restrained_S_all 1.051
_refine_ls_R_factor_all 0.0440
_refine_ls_R_factor_gt 0.0331
_refine_ls_shift/su_max 0.001
_refine_ls_shift/su_mean 0.000
_refine_ls_structure_factor_coef Fsqd
_refine_ls_weighting_details 'calc w=1/[\s^2^(Fo^2^)+(0.0508P)^2^+1.7887P] where P=(Fo^2^+2Fc^2^)/3'
_refine_ls_weighting_scheme calc
_refine_ls_wR_factor_gt 0.0911
_refine_ls_wR_factor_ref 0.0983
_reflns_number_gt 7290
_reflns_number_total 8784
_reflns_threshold_expression I>2\s(I)
_cod_data_source_file ic101485a_si_001_06.cif
_cod_data_source_block 5
_cod_depositor_comments
;
The following automatic conversions were performed:

'_symmetry_cell_setting' value 'Monoclinic' changed to 'monoclinic'
according to the built-in table from CIF Core dictionary named
'cif_core.dic' version 2.4.1 from 2010-06-29.

Automatic conversion script
Id: cif_fix_values 1646 2011-03-28 12:23:43Z adriana 
;
_cod_original_sg_symbol_H-M 'P 21/n'
_cod_database_code 4316855

loop_
_symmetry_equiv_pos_as_xyz
'x, y, z'
'-x+1/2, y+1/2, -z+1/2'
'-x, -y, -z'
'x-1/2, -y-1/2, z-1/2'

loop_
_atom_site_label
_atom_site_type_symbol
_atom_site_fract_x
_atom_site_fract_y
_atom_site_fract_z
_atom_site_U_iso_or_equiv
_atom_site_adp_type
_atom_site_occupancy
_atom_site_symmetry_multiplicity
_atom_site_calc_flag
_atom_site_refinement_flags
_atom_site_disorder_assembly
_atom_site_disorder_group
Ge Ge 0.30145(2) 0.252200(7) 0.124508(13) 0.02675(7) Uani 1 1 d . . .
Si1 Si 0.40862(5) 0.135738(17) 0.14428(2) 0.01757(10) Uani 1 1 d . . .
Si2 Si 0.46359(5) 0.365343(17) 0.14116(2) 0.01713(10) Uani 1 1 d . . .
Si3 Si 0.60390(5) 0.247339(16) 0.14574(3) 0.01984(10) Uani 1 1 d . . .
N1 N 0.45606(16) 0.20084(5) 0.13857(8) 0.0204(3) Uani 1 1 d . . .
N2 N 0.46959(16) 0.29841(5) 0.13932(8) 0.0202(3) Uani 1 1 d . . .
C1 C 0.7167(2) 0.24222(7) 0.24050(12) 0.0322(4) Uani 1 1 d . . .
H1 H 0.7578 0.2058 0.2433 0.039 Uiso 1 1 calc R . .
C2 C 0.6117(3) 0.24898(9) 0.31044(13) 0.0471(6) Uani 1 1 d . . .
H2A H 0.6738 0.2457 0.3587 0.056 Uiso 1 1 calc R . .
H2B H 0.5308 0.2221 0.3090 0.056 Uiso 1 1 calc R . .
H2C H 0.5631 0.2835 0.3084 0.056 Uiso 1 1 calc R . .
C3 C 0.8584(2) 0.27839(8) 0.24616(14) 0.0428(5) Uani 1 1 d . . .
H3A H 0.9117 0.2734 0.2966 0.051 Uiso 1 1 calc R . .
H3B H 0.8243 0.3147 0.2412 0.051 Uiso 1 1 calc R . .
H3C H 0.9297 0.2701 0.2042 0.051 Uiso 1 1 calc R . .
C4 C 0.7389(2) 0.24698(7) 0.06152(13) 0.0311(4) Uani 1 1 d . . .
H4 H 0.8140 0.2763 0.0703 0.037 Uiso 1 1 calc R . .
C5 C 0.8352(3) 0.19643(8) 0.05832(16) 0.0499(6) Uani 1 1 d . . .
H5A H 0.9049 0.1980 0.0141 0.060 Uiso 1 1 calc R . .
H5B H 0.7653 0.1665 0.0522 0.060 Uiso 1 1 calc R . .
H5C H 0.8968 0.1927 0.1067 0.060 Uiso 1 1 calc R . .
C6 C 0.6561(3) 0.25721(8) -0.01659(13) 0.0420(5) Uani 1 1 d . . .
H6A H 0.7321 0.2569 -0.0582 0.050 Uiso 1 1 calc R . .
H6B H 0.6048 0.2913 -0.0152 0.050 Uiso 1 1 calc R . .
H6C H 0.5782 0.2300 -0.0265 0.050 Uiso 1 1 calc R . .
C11 C 0.2995(2) 0.12240(6) 0.23615(9) 0.0220(3) Uani 1 1 d . . .
C12 C 0.3411(2) 0.08209(7) 0.28718(10) 0.0289(4) Uani 1 1 d . . .
H12 H 0.4282 0.0608 0.2761 0.035 Uiso 1 1 calc R . .
C13 C 0.2573(3) 0.07243(8) 0.35413(12) 0.0376(5) Uani 1 1 d . . .
H13 H 0.2888 0.0451 0.3884 0.045 Uiso 1 1 calc R . .
C14 C 0.1293(2) 0.10211(8) 0.37085(11) 0.0365(5) Uani 1 1 d . . .
H14 H 0.0715 0.0950 0.4161 0.044 Uiso 1 1 calc R . .
C15 C 0.0851(2) 0.14240(8) 0.32146(12) 0.0365(4) Uani 1 1 d . . .
H15 H -0.0026 0.1633 0.3330 0.044 Uiso 1 1 calc R . .
C16 C 0.1694(2) 0.15221(8) 0.25500(11) 0.0318(4) Uani 1 1 d . . .
H16 H 0.1379 0.1799 0.2214 0.038 Uiso 1 1 calc R . .
C21 C 0.2781(2) 0.12157(6) 0.05808(9) 0.0204(3) Uani 1 1 d . . .
C22 C 0.1336(2) 0.09727(7) 0.06255(10) 0.0251(4) Uani 1 1 d . . .
H22 H 0.0989 0.0855 0.1116 0.030 Uiso 1 1 calc R . .
C23 C 0.0391(2) 0.08993(8) -0.00343(11) 0.0306(4) Uani 1 1 d . . .
H23 H -0.0592 0.0735 0.0010 0.037 Uiso 1 1 calc R . .
C24 C 0.0881(2) 0.10645(7) -0.07516(11) 0.0303(4) Uani 1 1 d . . .
H24 H 0.0224 0.1022 -0.1199 0.036 Uiso 1 1 calc R . .
C25 C 0.2324(3) 0.12921(8) -0.08208(11) 0.0339(4) Uani 1 1 d . . .
H25 H 0.2677 0.1396 -0.1317 0.041 Uiso 1 1 calc R . .
C26 C 0.3258(2) 0.13687(7) -0.01592(10) 0.0300(4) Uani 1 1 d . . .
H26 H 0.4246 0.1529 -0.0211 0.036 Uiso 1 1 calc R . .
C31 C 0.57914(19) 0.09039(6) 0.14245(9) 0.0202(3) Uani 1 1 d . . .
C32 C 0.6989(2) 0.09252(7) 0.19912(10) 0.0249(4) Uani 1 1 d . . .
H32 H 0.6954 0.1185 0.2385 0.030 Uiso 1 1 calc R . .
C33 C 0.8224(2) 0.05768(7) 0.19915(11) 0.0280(4) Uani 1 1 d . . .
H33 H 0.9023 0.0600 0.2381 0.034 Uiso 1 1 calc R . .
C34 C 0.8286(2) 0.01955(7) 0.14211(11) 0.0293(4) Uani 1 1 d . . .
H34 H 0.9135 -0.0041 0.1415 0.035 Uiso 1 1 calc R . .
C35 C 0.7111(2) 0.01596(7) 0.08609(11) 0.0298(4) Uani 1 1 d . . .
H35 H 0.7146 -0.0105 0.0474 0.036 Uiso 1 1 calc R . .
C36 C 0.5878(2) 0.05106(7) 0.08636(10) 0.0253(4) Uani 1 1 d . . .
H36 H 0.5077 0.0482 0.0476 0.030 Uiso 1 1 calc R . .
C41 C 0.35265(19) 0.38854(6) 0.22809(9) 0.0205(3) Uani 1 1 d . . .
C42 C 0.2725(2) 0.35386(7) 0.27535(10) 0.0279(4) Uani 1 1 d . . .
H42 H 0.2763 0.3176 0.2642 0.033 Uiso 1 1 calc R . .
C43 C 0.1874(2) 0.37095(8) 0.33836(11) 0.0349(4) Uani 1 1 d . . .
H43 H 0.1333 0.3464 0.3691 0.042 Uiso 1 1 calc R . .
C44 C 0.1813(2) 0.42341(9) 0.35633(11) 0.0351(4) Uani 1 1 d . . .
H44 H 0.1238 0.4351 0.3995 0.042 Uiso 1 1 calc R . .
C45 C 0.2598(2) 0.45886(8) 0.31066(11) 0.0304(4) Uani 1 1 d . . .
H45 H 0.2565 0.4950 0.3227 0.037 Uiso 1 1 calc R . .
C46 C 0.3434(2) 0.44166(7) 0.24741(10) 0.0246(4) Uani 1 1 d . . .
H46 H 0.3957 0.4665 0.2164 0.029 Uiso 1 1 calc R . .
C51 C 0.36452(19) 0.39145(6) 0.05025(9) 0.0202(3) Uani 1 1 d . . .
C52 C 0.2900(2) 0.36036(7) -0.00610(10) 0.0263(4) Uani 1 1 d . . .
H52 H 0.2896 0.3235 0.0004 0.032 Uiso 1 1 calc R . .
C53 C 0.2161(2) 0.38198(8) -0.07165(11) 0.0325(4) Uani 1 1 d . . .
H53 H 0.1663 0.3599 -0.1090 0.039 Uiso 1 1 calc R . .
C54 C 0.2154(2) 0.43521(8) -0.08218(11) 0.0334(4) Uani 1 1 d . . .
H54 H 0.1648 0.4500 -0.1267 0.040 Uiso 1 1 calc R . .
C55 C 0.2886(2) 0.46712(7) -0.02779(11) 0.0324(4) Uani 1 1 d . . .
H55 H 0.2883 0.5039 -0.0349 0.039 Uiso 1 1 calc R . .
C56 C 0.3627(2) 0.44549(7) 0.03721(10) 0.0266(4) Uani 1 1 d . . .
H56 H 0.4133 0.4679 0.0738 0.032 Uiso 1 1 calc R . .
C61 C 0.66418(19) 0.39398(6) 0.14501(10) 0.0208(3) Uani 1 1 d . . .
C62 C 0.7244(2) 0.42123(7) 0.20973(11) 0.0267(4) Uani 1 1 d . . .
H62 H 0.6614 0.4260 0.2538 0.032 Uiso 1 1 calc R . .
C63 C 0.8745(2) 0.44137(8) 0.21072(12) 0.0344(4) Uani 1 1 d . . .
H63 H 0.9127 0.4600 0.2549 0.041 Uiso 1 1 calc R . .
C64 C 0.9678(2) 0.43420(8) 0.14739(13) 0.0367(5) Uani 1 1 d . . .
H64 H 1.0706 0.4477 0.1482 0.044 Uiso 1 1 calc R . .
C65 C 0.9119(2) 0.40747(8) 0.08268(13) 0.0358(4) Uani 1 1 d . . .
H65 H 0.9765 0.4024 0.0392 0.043 Uiso 1 1 calc R . .
C66 C 0.7614(2) 0.38801(7) 0.08138(11) 0.0271(4) Uani 1 1 d . . .
H66 H 0.7234 0.3703 0.0363 0.032 Uiso 1 1 calc R . .

loop_
_atom_site_aniso_label
_atom_site_aniso_U_11
_atom_site_aniso_U_22
_atom_site_aniso_U_33
_atom_site_aniso_U_23
_atom_site_aniso_U_13
_atom_site_aniso_U_12
Ge 0.01949(11) 0.01962(11) 0.04101(13) 0.00279(7) -0.00178(8) 0.00008(6)
Si1 0.0209(2) 0.0158(2) 0.0160(2) -0.00019(15) 0.00056(16) -0.00025(16)
Si2 0.0184(2) 0.0152(2) 0.0178(2) 0.00003(15) 0.00134(16) 0.00083(15)
Si3 0.0188(2) 0.0161(2) 0.0246(2) -0.00114(16) 0.00010(18) 0.00103(16)
N1 0.0227(7) 0.0160(7) 0.0224(7) 0.0000(5) -0.0009(5) 0.0006(5)
N2 0.0208(7) 0.0154(6) 0.0244(7) -0.0001(5) 0.0003(5) 0.0009(5)
C1 0.0352(11) 0.0217(9) 0.0390(11) -0.0003(7) -0.0135(9) 0.0026(7)
C2 0.0617(16) 0.0513(14) 0.0276(11) 0.0031(9) -0.0120(10) -0.0093(11)
C3 0.0344(11) 0.0363(11) 0.0568(14) -0.0080(10) -0.0180(10) 0.0008(9)
C4 0.0284(10) 0.0215(9) 0.0441(12) -0.0014(7) 0.0140(8) 0.0002(7)
C5 0.0457(13) 0.0333(11) 0.0719(16) 0.0005(11) 0.0301(12) 0.0108(9)
C6 0.0574(15) 0.0371(11) 0.0323(11) -0.0017(8) 0.0171(10) -0.0048(10)
C11 0.0258(9) 0.0223(8) 0.0180(8) -0.0025(6) 0.0012(6) -0.0044(6)
C12 0.0334(10) 0.0293(9) 0.0240(9) 0.0034(7) 0.0028(7) -0.0008(7)
C13 0.0446(12) 0.0412(11) 0.0272(10) 0.0114(8) 0.0030(9) -0.0063(9)
C14 0.0398(11) 0.0495(12) 0.0208(9) -0.0026(8) 0.0094(8) -0.0129(9)
C15 0.0344(11) 0.0436(12) 0.0319(10) -0.0051(8) 0.0107(8) 0.0000(9)
C16 0.0353(10) 0.0319(10) 0.0285(9) 0.0038(8) 0.0060(8) 0.0031(8)
C21 0.0241(8) 0.0176(8) 0.0193(8) -0.0011(6) -0.0005(6) 0.0016(6)
C22 0.0239(9) 0.0290(9) 0.0227(8) -0.0019(7) 0.0029(7) 0.0002(7)
C23 0.0236(9) 0.0343(10) 0.0336(10) -0.0072(8) -0.0029(7) 0.0008(7)
C24 0.0343(10) 0.0295(9) 0.0265(9) -0.0058(7) -0.0105(8) 0.0078(7)
C25 0.0484(12) 0.0348(10) 0.0185(8) 0.0036(7) -0.0029(8) -0.0064(9)
C26 0.0338(10) 0.0333(10) 0.0228(9) 0.0027(7) -0.0006(7) -0.0102(8)
C31 0.0230(8) 0.0170(7) 0.0206(8) 0.0021(6) 0.0018(6) -0.0006(6)
C32 0.0296(9) 0.0213(8) 0.0237(8) 0.0000(6) -0.0025(7) -0.0010(7)
C33 0.0250(9) 0.0278(9) 0.0311(9) 0.0038(7) -0.0058(7) -0.0012(7)
C34 0.0250(9) 0.0255(9) 0.0374(10) 0.0038(7) 0.0034(7) 0.0051(7)
C35 0.0318(10) 0.0260(9) 0.0316(10) -0.0069(7) 0.0017(8) 0.0056(7)
C36 0.0264(9) 0.0243(9) 0.0251(8) -0.0031(7) -0.0013(7) 0.0019(7)
C41 0.0186(8) 0.0242(8) 0.0186(8) -0.0002(6) -0.0012(6) 0.0026(6)
C42 0.0308(9) 0.0271(9) 0.0260(9) 0.0002(7) 0.0051(7) -0.0009(7)
C43 0.0329(10) 0.0440(11) 0.0283(10) 0.0016(8) 0.0100(8) -0.0019(8)
C44 0.0292(10) 0.0524(13) 0.0238(9) -0.0070(8) 0.0053(7) 0.0096(9)
C45 0.0322(10) 0.0314(10) 0.0275(9) -0.0088(7) -0.0037(7) 0.0092(8)
C46 0.0249(9) 0.0248(9) 0.0239(8) -0.0008(7) -0.0011(7) 0.0021(7)
C51 0.0199(8) 0.0225(8) 0.0184(7) 0.0005(6) 0.0033(6) 0.0021(6)
C52 0.0301(9) 0.0254(9) 0.0233(8) -0.0002(7) 0.0005(7) -0.0020(7)
C53 0.0321(10) 0.0415(11) 0.0236(9) -0.0008(8) -0.0050(7) -0.0024(8)
C54 0.0338(10) 0.0437(11) 0.0227(9) 0.0067(8) -0.0021(7) 0.0084(8)
C55 0.0410(11) 0.0263(9) 0.0301(10) 0.0068(7) 0.0017(8) 0.0078(8)
C56 0.0337(10) 0.0228(8) 0.0232(8) -0.0003(7) 0.0012(7) 0.0017(7)
C61 0.0189(8) 0.0179(8) 0.0254(8) 0.0037(6) -0.0006(6) 0.0021(6)
C62 0.0230(9) 0.0292(9) 0.0280(9) -0.0006(7) -0.0016(7) 0.0007(7)
C63 0.0255(9) 0.0352(10) 0.0420(11) -0.0019(8) -0.0089(8) -0.0019(8)
C64 0.0186(9) 0.0381(11) 0.0533(13) 0.0053(9) -0.0017(8) -0.0016(8)
C65 0.0260(10) 0.0376(11) 0.0443(12) 0.0062(9) 0.0129(8) 0.0037(8)
C66 0.0266(9) 0.0259(9) 0.0289(9) 0.0018(7) 0.0039(7) 0.0020(7)

loop_
_atom_type_symbol
_atom_type_description
_atom_type_scat_dispersion_real
_atom_type_scat_dispersion_imag
_atom_type_scat_source
C C 0.0033 0.0016 'International Tables Vol C Tables 4.2.6.8 and 6.1.1.4'
H H 0.0000 0.0000 'International Tables Vol C Tables 4.2.6.8 and 6.1.1.4'
N N 0.0061 0.0033 'International Tables Vol C Tables 4.2.6.8 and 6.1.1.4'
Si Si 0.0817 0.0704 'International Tables Vol C Tables 4.2.6.8 and 6.1.1.4'
Ge Ge 0.1547 1.8001 'International Tables Vol C Tables 4.2.6.8 and 6.1.1.4'

loop_
_geom_angle_atom_site_label_1
_geom_angle_atom_site_label_2
_geom_angle_atom_site_label_3
_geom_angle
_geom_angle_site_symmetry_1
_geom_angle_site_symmetry_3
_geom_angle_publ_flag
N2 Ge N1 83.31(6) . . ?
N1 Si1 C31 114.43(7) . . ?
N1 Si1 C21 106.35(7) . . ?
C31 Si1 C21 108.80(7) . . ?
N1 Si1 C11 110.28(7) . . ?
C31 Si1 C11 107.87(7) . . ?
C21 Si1 C11 108.99(8) . . ?
N2 Si2 C61 111.32(7) . . ?
N2 Si2 C51 110.65(7) . . ?
C61 Si2 C51 106.80(7) . . ?
N2 Si2 C41 110.20(7) . . ?
C61 Si2 C41 109.32(7) . . ?
C51 Si2 C41 108.45(7) . . ?
N1 Si3 N2 91.53(7) . . ?
N1 Si3 C4 113.92(8) . . ?
N2 Si3 C4 112.04(8) . . ?
N1 Si3 C1 112.00(8) . . ?
N2 Si3 C1 115.75(8) . . ?
C4 Si3 C1 110.52(10) . . ?
Si1 N1 Si3 146.23(9) . . ?
Si1 N1 Ge 121.13(8) . . ?
Si3 N1 Ge 92.51(6) . . ?
Si2 N2 Si3 140.10(9) . . ?
Si2 N2 Ge 127.42(8) . . ?
Si3 N2 Ge 92.45(6) . . ?
C2 C1 C3 111.42(18) . . ?
C2 C1 Si3 111.66(15) . . ?
C3 C1 Si3 114.01(15) . . ?
C6 C4 C5 110.73(18) . . ?
C6 C4 Si3 113.07(14) . . ?
C5 C4 Si3 112.02(14) . . ?
C12 C11 C16 116.96(16) . . ?
C12 C11 Si1 122.29(14) . . ?
C16 C11 Si1 120.73(13) . . ?
C13 C12 C11 121.30(18) . . ?
C14 C13 C12 120.43(19) . . ?
C13 C14 C15 119.69(18) . . ?
C14 C15 C16 119.80(19) . . ?
C15 C16 C11 121.81(18) . . ?
C22 C21 C26 117.06(16) . . ?
C22 C21 Si1 124.22(13) . . ?
C26 C21 Si1 118.71(13) . . ?
C23 C22 C21 121.36(16) . . ?
C24 C23 C22 120.12(18) . . ?
C23 C24 C25 120.06(17) . . ?
C24 C25 C26 119.61(17) . . ?
C25 C26 C21 121.74(17) . . ?
C36 C31 C32 117.19(15) . . ?
C36 C31 Si1 120.86(13) . . ?
C32 C31 Si1 121.87(13) . . ?
C33 C32 C31 121.73(16) . . ?
C34 C33 C32 119.65(17) . . ?
C35 C34 C33 120.00(17) . . ?
C34 C35 C36 120.02(17) . . ?
C35 C36 C31 121.39(17) . . ?
C42 C41 C46 116.62(16) . . ?
C42 C41 Si2 121.68(13) . . ?
C46 C41 Si2 121.68(13) . . ?
C43 C42 C41 121.86(17) . . ?
C44 C43 C42 120.25(18) . . ?
C43 C44 C45 119.33(17) . . ?
C44 C45 C46 120.19(18) . . ?
C45 C46 C41 121.74(17) . . ?
C52 C51 C56 116.64(15) . . ?
C52 C51 Si2 124.29(13) . . ?
C56 C51 Si2 119.07(13) . . ?
C53 C52 C51 121.74(17) . . ?
C54 C53 C52 120.02(18) . . ?
C53 C54 C55 119.80(17) . . ?
C54 C55 C56 120.07(18) . . ?
C55 C56 C51 121.73(17) . . ?
C66 C61 C62 117.18(16) . . ?
C66 C61 Si2 119.71(13) . . ?
C62 C61 Si2 123.11(13) . . ?
C63 C62 C61 121.41(17) . . ?
C64 C63 C62 119.87(19) . . ?
C63 C64 C65 120.18(18) . . ?
C64 C65 C66 119.87(18) . . ?
C65 C66 C61 121.49(18) . . ?

loop_
_geom_bond_atom_site_label_1
_geom_bond_atom_site_label_2
_geom_bond_distance
_geom_bond_site_symmetry_2
_geom_bond_publ_flag
Ge N2 1.8829(14) . ?
Ge N1 1.8834(14) . ?
Si1 N1 1.7210(14) . ?
Si1 C31 1.8729(17) . ?
Si1 C21 1.8739(17) . ?
Si1 C11 1.8862(17) . ?
Si2 N2 1.7164(14) . ?
Si2 C61 1.8759(17) . ?
Si2 C51 1.8852(17) . ?
Si2 C41 1.8871(17) . ?
Si3 N1 1.7458(14) . ?
Si3 N2 1.7481(14) . ?
Si3 C4 1.876(2) . ?
Si3 C1 1.881(2) . ?
C1 C2 1.530(3) . ?
C1 C3 1.533(3) . ?
C4 C6 1.528(3) . ?
C4 C5 1.540(3) . ?
C11 C12 1.396(2) . ?
C11 C16 1.399(3) . ?
C12 C13 1.394(3) . ?
C13 C14 1.374(3) . ?
C14 C15 1.384(3) . ?
C15 C16 1.390(3) . ?
C21 C22 1.395(2) . ?
C21 C26 1.401(2) . ?
C22 C23 1.393(2) . ?
C23 C24 1.378(3) . ?
C24 C25 1.380(3) . ?
C25 C26 1.392(3) . ?
C31 C36 1.398(2) . ?
C31 C32 1.403(2) . ?
C32 C33 1.388(3) . ?
C33 C34 1.386(3) . ?
C34 C35 1.383(3) . ?
C35 C36 1.392(2) . ?
C41 C42 1.397(2) . ?
C41 C46 1.404(2) . ?
C42 C43 1.392(3) . ?
C43 C44 1.381(3) . ?
C44 C45 1.387(3) . ?
C45 C46 1.389(2) . ?
C51 C52 1.399(2) . ?
C51 C56 1.403(2) . ?
C52 C53 1.395(3) . ?
C53 C54 1.376(3) . ?
C54 C55 1.383(3) . ?
C55 C56 1.389(2) . ?
C61 C66 1.400(2) . ?
C61 C62 1.403(2) . ?
C62 C63 1.391(3) . ?
C63 C64 1.379(3) . ?
C64 C65 1.383(3) . ?
C65 C66 1.388(3) . ?

loop_
_geom_torsion_atom_site_label_1
_geom_torsion_atom_site_label_2
_geom_torsion_atom_site_label_3
_geom_torsion_atom_site_label_4
_geom_torsion
_geom_torsion_site_symmetry_1
_geom_torsion_site_symmetry_2
_geom_torsion_site_symmetry_3
_geom_torsion_site_symmetry_4
_geom_torsion_publ_flag
C31 Si1 N1 Si3 -14.81(18) . . . . ?
C21 Si1 N1 Si3 -134.96(15) . . . . ?
C11 Si1 N1 Si3 107.01(16) . . . . ?
C31 Si1 N1 Ge 170.82(8) . . . . ?
C21 Si1 N1 Ge 50.67(10) . . . . ?
C11 Si1 N1 Ge -67.36(10) . . . . ?
N2 Si3 N1 Si1 -171.70(15) . . . . ?
C4 Si3 N1 Si1 73.31(18) . . . . ?
C1 Si3 N1 Si1 -53.04(18) . . . . ?
N2 Si3 N1 Ge 3.48(7) . . . . ?
C4 Si3 N1 Ge -111.51(8) . . . . ?
C1 Si3 N1 Ge 122.13(8) . . . . ?
N2 Ge N1 Si1 173.62(9) . . . . ?
N2 Ge N1 Si3 -3.25(6) . . . . ?
C61 Si2 N2 Si3 5.15(16) . . . . ?
C51 Si2 N2 Si3 123.75(13) . . . . ?
C41 Si2 N2 Si3 -116.31(13) . . . . ?
C61 Si2 N2 Ge -172.77(9) . . . . ?
C51 Si2 N2 Ge -54.17(11) . . . . ?
C41 Si2 N2 Ge 65.76(11) . . . . ?
N1 Si3 N2 Si2 178.17(13) . . . . ?
C4 Si3 N2 Si2 -65.20(16) . . . . ?
C1 Si3 N2 Si2 62.77(16) . . . . ?
N1 Si3 N2 Ge -3.48(7) . . . . ?
C4 Si3 N2 Ge 113.15(8) . . . . ?
C1 Si3 N2 Ge -118.88(8) . . . . ?
N1 Ge N2 Si2 -178.08(10) . . . . ?
N1 Ge N2 Si3 3.25(6) . . . . ?
N1 Si3 C1 C2 -58.64(15) . . . . ?
N2 Si3 C1 C2 44.47(16) . . . . ?
C4 Si3 C1 C2 173.18(13) . . . . ?
N1 Si3 C1 C3 173.98(14) . . . . ?
N2 Si3 C1 C3 -82.91(17) . . . . ?
C4 Si3 C1 C3 45.80(17) . . . . ?
N1 Si3 C4 C6 59.37(15) . . . . ?
N2 Si3 C4 C6 -42.81(15) . . . . ?
C1 Si3 C4 C6 -173.50(13) . . . . ?
N1 Si3 C4 C5 -66.59(18) . . . . ?
N2 Si3 C4 C5 -168.78(15) . . . . ?
C1 Si3 C4 C5 60.53(18) . . . . ?
N1 Si1 C11 C12 -130.04(14) . . . . ?
C31 Si1 C11 C12 -4.42(17) . . . . ?
C21 Si1 C11 C12 113.56(15) . . . . ?
N1 Si1 C11 C16 51.58(16) . . . . ?
C31 Si1 C11 C16 177.20(14) . . . . ?
C21 Si1 C11 C16 -64.82(16) . . . . ?
C16 C11 C12 C13 -0.5(3) . . . . ?
Si1 C11 C12 C13 -178.98(15) . . . . ?
C11 C12 C13 C14 1.0(3) . . . . ?
C12 C13 C14 C15 -1.0(3) . . . . ?
C13 C14 C15 C16 0.6(3) . . . . ?
C14 C15 C16 C11 -0.1(3) . . . . ?
C12 C11 C16 C15 0.1(3) . . . . ?
Si1 C11 C16 C15 178.56(15) . . . . ?
N1 Si1 C21 C22 -128.19(14) . . . . ?
C31 Si1 C21 C22 108.09(15) . . . . ?
C11 Si1 C21 C22 -9.31(17) . . . . ?
N1 Si1 C21 C26 50.69(15) . . . . ?
C31 Si1 C21 C26 -73.03(15) . . . . ?
C11 Si1 C21 C26 169.58(14) . . . . ?
C26 C21 C22 C23 -1.8(3) . . . . ?
Si1 C21 C22 C23 177.12(14) . . . . ?
C21 C22 C23 C24 0.4(3) . . . . ?
C22 C23 C24 C25 1.5(3) . . . . ?
C23 C24 C25 C26 -2.1(3) . . . . ?
C24 C25 C26 C21 0.7(3) . . . . ?
C22 C21 C26 C25 1.2(3) . . . . ?
Si1 C21 C26 C25 -177.73(15) . . . . ?
N1 Si1 C31 C36 -123.49(14) . . . . ?
C21 Si1 C31 C36 -4.73(16) . . . . ?
C11 Si1 C31 C36 113.38(14) . . . . ?
N1 Si1 C31 C32 59.88(16) . . . . ?
C21 Si1 C31 C32 178.65(13) . . . . ?
C11 Si1 C31 C32 -63.25(15) . . . . ?
C36 C31 C32 C33 1.0(3) . . . . ?
Si1 C31 C32 C33 177.73(14) . . . . ?
C31 C32 C33 C34 -0.2(3) . . . . ?
C32 C33 C34 C35 -0.8(3) . . . . ?
C33 C34 C35 C36 0.9(3) . . . . ?
C34 C35 C36 C31 0.0(3) . . . . ?
C32 C31 C36 C35 -0.9(3) . . . . ?
Si1 C31 C36 C35 -177.67(14) . . . . ?
N2 Si2 C41 C42 -7.80(16) . . . . ?
C61 Si2 C41 C42 -130.44(14) . . . . ?
C51 Si2 C41 C42 113.46(15) . . . . ?
N2 Si2 C41 C46 173.76(13) . . . . ?
C61 Si2 C41 C46 51.11(15) . . . . ?
C51 Si2 C41 C46 -64.98(15) . . . . ?
C46 C41 C42 C43 0.2(3) . . . . ?
Si2 C41 C42 C43 -178.37(15) . . . . ?
C41 C42 C43 C44 -0.6(3) . . . . ?
C42 C43 C44 C45 0.5(3) . . . . ?
C43 C44 C45 C46 0.2(3) . . . . ?
C44 C45 C46 C41 -0.6(3) . . . . ?
C42 C41 C46 C45 0.5(2) . . . . ?
Si2 C41 C46 C45 179.00(13) . . . . ?
N2 Si2 C51 C52 7.15(17) . . . . ?
C61 Si2 C51 C52 128.45(15) . . . . ?
C41 Si2 C51 C52 -113.84(15) . . . . ?
N2 Si2 C51 C56 -173.42(13) . . . . ?
C61 Si2 C51 C56 -52.11(15) . . . . ?
C41 Si2 C51 C56 65.60(15) . . . . ?
C56 C51 C52 C53 -0.6(3) . . . . ?
Si2 C51 C52 C53 178.85(14) . . . . ?
C51 C52 C53 C54 0.0(3) . . . . ?
C52 C53 C54 C55 0.3(3) . . . . ?
C53 C54 C55 C56 0.0(3) . . . . ?
C54 C55 C56 C51 -0.6(3) . . . . ?
C52 C51 C56 C55 0.9(3) . . . . ?
Si2 C51 C56 C55 -178.58(14) . . . . ?
N2 Si2 C61 C66 66.52(15) . . . . ?
C51 Si2 C61 C66 -54.36(15) . . . . ?
C41 Si2 C61 C66 -171.50(13) . . . . ?
N2 Si2 C61 C62 -112.84(14) . . . . ?
C51 Si2 C61 C62 126.27(14) . . . . ?
C41 Si2 C61 C62 9.13(16) . . . . ?
C66 C61 C62 C63 -0.2(3) . . . . ?
Si2 C61 C62 C63 179.22(14) . . . . ?
C61 C62 C63 C64 -0.6(3) . . . . ?
C62 C63 C64 C65 0.6(3) . . . . ?
C63 C64 C65 C66 0.3(3) . . . . ?
C64 C65 C66 C61 -1.1(3) . . . . ?
C62 C61 C66 C65 1.0(3) . . . . ?
Si2 C61 C66 C65 -178.36(14) . . . . ?
